data_4508928
loop_
_publ_author_name
'Wen, Li-Li'
'Lu, Zhen-Da'
'Ren, Xiao-Ming'
'Duan, Chun-Ying'
'Meng, Qing-Jin'
'Gao, Song'

_publ_section_title
;
 Metal-Organic Coordination Polymers Containing Pyridine-2,3-dicarboxylic
 AcidN-Oxide (2,3-PDCO)
;
_journal_issue 1
_journal_name_full 'Crystal Growth &amp; Design'
_journal_page_first 227
_journal_paper_doi 10.1021/cg800329k
_journal_volume 9
_journal_year 2009
_chemical_formula_moiety 'C28 H22 Mn5 N4 O26, 1.75(H4 O2), 0.25(H4 O2), 0.25(H4 O2)'
_chemical_formula_sum 'C28 H28 Mn5 N4 O29'
_chemical_formula_weight 1159.24
_chemical_name_systematic
; 
 ? 
;
_space_group_IT_number 2
_symmetry_cell_setting triclinic
_symmetry_space_group_name_Hall '-P 1'
_symmetry_space_group_name_H-M 'P -1'
_atom_sites_solution_hydrogens geom
_atom_sites_solution_primary direct
_atom_sites_solution_secondary difmap
_audit_creation_method SHELXL-97
_cell_angle_alpha 98.141(4)
_cell_angle_beta 108.842(4)
_cell_angle_gamma 91.333(4)
_cell_formula_units_Z 2
_cell_length_a 11.140(2)
_cell_length_b 11.249(2)
_cell_length_c 16.815(3)
_cell_measurement_temperature 293(2)
_cell_measurement_theta_max 22.84
_cell_measurement_theta_min 2.63
_cell_volume 1968.8(6)
_computing_structure_refinement 'SHELXL-97 (Sheldrick, 1997)'
_computing_structure_solution 'SHELXS-97 (Sheldrick, 1990)'
_diffrn_ambient_temperature 293(2)
_diffrn_measured_fraction_theta_full 1.000
_diffrn_measured_fraction_theta_max 1.000
_diffrn_radiation_monochromator graphite
_diffrn_radiation_source 'fine-focus sealed tube'
_diffrn_radiation_type MoK\a
_diffrn_radiation_wavelength 0.71073
_diffrn_reflns_av_R_equivalents 0.0467
_diffrn_reflns_av_sigmaI/netI 0.0546
_diffrn_reflns_limit_h_max 13
_diffrn_reflns_limit_h_min -13
_diffrn_reflns_limit_k_max 13
_diffrn_reflns_limit_k_min -13
_diffrn_reflns_limit_l_max 20
_diffrn_reflns_limit_l_min -20
_diffrn_reflns_number 18500
_diffrn_reflns_theta_full 26.00
_diffrn_reflns_theta_max 26.00
_diffrn_reflns_theta_min 1.30
_exptl_absorpt_coefficient_mu 1.672
_exptl_absorpt_correction_type multi-scan
_exptl_crystal_colour yellow
_exptl_crystal_density_diffrn 1.956
_exptl_crystal_density_method 'not measured'
_exptl_crystal_description block
_exptl_crystal_F_000 1162
_exptl_crystal_size_max 0.12
_exptl_crystal_size_mid 0.10
_exptl_crystal_size_min 0.10
_refine_diff_density_max 0.417
_refine_diff_density_min -0.475
_refine_diff_density_rms 0.089
_refine_ls_extinction_method none
_refine_ls_goodness_of_fit_ref 1.039
_refine_ls_hydrogen_treatment constr
_refine_ls_matrix_type fullcycle
_refine_ls_number_parameters 605
_refine_ls_number_reflns 7745
_refine_ls_number_restraints 0
_refine_ls_restrained_S_all 1.039
_refine_ls_R_factor_all 0.0674
_refine_ls_R_factor_gt 0.0517
_refine_ls_shift/su_max 0.000
_refine_ls_shift/su_mean 0.000
_refine_ls_structure_factor_coef Fsqd
_refine_ls_weighting_details 'calc w=1/[\s^2^(Fo^2^)+(0.05P)^2^+1.66P] where P=(Fo^2^+2Fc^2^)/3'
_refine_ls_weighting_scheme calc
_refine_ls_wR_factor_gt 0.1082
_refine_ls_wR_factor_ref 0.1126
_reflns_number_gt 6088
_reflns_number_total 7745
_reflns_threshold_expression >2sigma(I)
_cod_data_source_file cg800329ksup2.cif
_cod_data_source_block 51119am
_cod_depositor_comments
;
The following automatic conversions were performed:

'_symmetry_cell_setting' value 'Triclinic' changed to 'triclinic'
according to /home/saulius/struct/CIF-dictionaries/cif_core.dic
dictionary named 'cif_core.dic' version 2.4.2 from
2011-04-26.

'_exptl_absorpt_correction_type' value 'Multi-scan'
changed to 'multi-scan' according to
/home/saulius/struct/CIF-dictionaries/cif_core.dic dictionary named
'cif_core.dic' version 2.4.2 from 2011-04-26.

Automatic conversion script
Id: cif_fix_values 1891 2012-01-12 08:04:46Z andrius 
;
_cod_original_cell_volume 1968.7(6)
_cod_original_sg_symbol_H-M P-1
_cod_database_code 4508928

loop_
_symmetry_equiv_pos_as_xyz
'x, y, z'
'-x, -y, -z'

loop_
_atom_site_label
_atom_site_type_symbol
_atom_site_fract_x
_atom_site_fract_y
_atom_site_fract_z
_atom_site_U_iso_or_equiv
_atom_site_adp_type
_atom_site_occupancy
_atom_site_symmetry_multiplicity
_atom_site_calc_flag
_atom_site_refinement_flags
C1 C 0.1403(4) 0.0646(4) -0.1724(2) 0.0313(8) Uani 1 1 d .
H1A H 0.1255 0.0013 -0.1458 0.038 Uiso 1 1 calc R
C2 C 0.1125(4) 0.0494(4) -0.2574(3) 0.0374(9) Uani 1 1 d .
H2A H 0.0760 -0.0242 -0.2902 0.045 Uiso 1 1 calc R
C3 C 0.1384(4) 0.1440(3) -0.2965(2) 0.0345(9) Uani 1 1 d .
H3A H 0.1256 0.1321 -0.3546 0.041 Uiso 1 1 calc R
C4 C 0.1831(4) 0.2548(4) -0.2479(3) 0.0349(9) Uani 1 1 d .
C5 C 0.2199(4) 0.3553(4) -0.2880(3) 0.0351(9) Uani 1 1 d .
C6 C 0.2087(4) 0.2715(3) -0.1613(2) 0.0312(8) Uani 1 1 d .
C7 C 0.2534(3) 0.3861(3) -0.0968(2) 0.0266(7) Uani 1 1 d .
C8 C 0.5389(4) -0.0404(3) 0.1729(3) 0.0309(8) Uani 1 1 d .
C9 C 0.5407(4) 0.0531(3) 0.1180(2) 0.0301(8) Uani 1 1 d .
C10 C 0.6005(4) 0.1101(4) 0.3054(2) 0.0326(9) Uani 1 1 d .
C11 C 0.5594(4) -0.0150(4) 0.2589(3) 0.0354(9) Uani 1 1 d .
C12 C 0.5469(4) -0.1105(4) 0.3026(3) 0.0367(9) Uani 1 1 d .
H12A H 0.5629 -0.0955 0.3611 0.044 Uiso 1 1 calc R
C13 C 0.5112(4) -0.2255(3) 0.2590(2) 0.0327(8) Uani 1 1 d .
H13A H 0.5005 -0.2882 0.2872 0.039 Uiso 1 1 calc R
C14 C 0.4912(4) -0.2469(4) 0.1715(3) 0.0330(8) Uani 1 1 d .
H14A H 0.4683 -0.3243 0.1410 0.040 Uiso 1 1 calc R
C15 C 0.5322(4) 0.5237(3) 0.6188(2) 0.0255(7) Uani 1 1 d .
C16 C 0.6673(3) 0.5113(3) 0.6739(2) 0.0292(8) Uani 1 1 d .
C17 C 0.6202(4) 0.5840(3) 0.8073(2) 0.0313(8) Uani 1 1 d .
C18 C 0.7102(4) 0.5354(4) 0.7628(2) 0.0305(8) Uani 1 1 d .
C19 C 0.8375(4) 0.5198(3) 0.8063(3) 0.0330(9) Uani 1 1 d .
H19A H 0.8676 0.5335 0.8654 0.040 Uiso 1 1 calc R
C20 C 0.9181(4) 0.4846(4) 0.7624(2) 0.0317(8) Uani 1 1 d .
H20A H 1.0024 0.4735 0.7918 0.038 Uiso 1 1 calc R
C21 C 0.8746(4) 0.4654(4) 0.6743(3) 0.0363(9) Uani 1 1 d .
H21B H 0.9285 0.4409 0.6439 0.044 Uiso 1 1 calc R
C22 C 1.3128(4) 0.1752(3) 0.3441(3) 0.0364(9) Uani 1 1 d .
H22B H 1.3964 0.1604 0.3725 0.044 Uiso 1 1 calc R
C23 C 1.2646(4) 0.1536(4) 0.2576(2) 0.0349(9) Uani 1 1 d .
H23B H 1.3083 0.1155 0.2238 0.042 Uiso 1 1 calc R
C24 C 1.1476(4) 0.1925(4) 0.2254(3) 0.0402(10) Uani 1 1 d .
H24B H 1.1236 0.2006 0.1682 0.048 Uiso 1 1 calc R
C25 C 1.0622(4) 0.2208(3) 0.2623(2) 0.0281(8) Uani 1 1 d .
C26 C 0.9288(4) 0.2510(3) 0.2182(2) 0.0308(8) Uani 1 1 d .
C27 C 1.1117(4) 0.2393(3) 0.3509(2) 0.0299(8) Uani 1 1 d .
C28 C 1.0414(4) 0.2735(4) 0.4121(2) 0.0301(8) Uani 1 1 d .
Mn1 Mn 0.41794(6) 0.27062(5) 0.03755(4) 0.03100(14) Uani 1 1 d .
Mn2 Mn 0.67274(6) 0.30154(5) 0.45803(4) 0.03271(15) Uani 1 1 d .
Mn3 Mn 0.74618(6) 0.58399(5) 0.45650(4) 0.03140(14) Uani 1 1 d .
Mn4 Mn 0.68038(6) 0.36585(5) 0.25045(4) 0.03089(14) Uani 1 1 d .
Mn5 Mn 0.70774(6) 0.21004(5) 0.04844(4) 0.03190(14) Uani 1 1 d .
N1 N 0.1906(3) 0.1745(3) -0.12568(19) 0.0313(7) Uani 1 1 d .
N2 N 0.5054(3) -0.1549(3) 0.1324(2) 0.0322(7) Uani 1 1 d .
N3 N 0.7511(3) 0.4831(3) 0.6334(2) 0.0311(7) Uani 1 1 d .
N4 N 1.2349(3) 0.2197(3) 0.3886(2) 0.0394(8) Uani 1 1 d .
O1 O 0.2217(3) 0.1870(2) -0.04107(17) 0.0340(6) Uani 1 1 d .
O2 O 0.3698(3) 0.4008(2) -0.05513(17) 0.0349(6) Uani 1 1 d .
O3 O 0.1694(3) 0.4525(2) -0.08979(18) 0.0365(6) Uani 1 1 d .
O4 O 0.2520(3) 0.4549(2) -0.24240(17) 0.0365(6) Uani 1 1 d .
O5 O 0.2120(3) 0.3272(3) -0.36426(17) 0.0376(7) Uani 1 1 d .
O6 O 0.4817(3) -0.1757(2) 0.04890(18) 0.0346(6) Uani 1 1 d .
O7 O 0.6381(2) 0.0693(2) 0.10080(16) 0.0280(5) Uani 1 1 d .
O8 O 0.4409(2) 0.1068(2) 0.09264(16) 0.0319(6) Uani 1 1 d .
O9 O 0.6185(3) 0.1875(3) 0.26402(18) 0.0385(7) Uani 1 1 d .
O10 O 0.6135(3) 0.1297(3) 0.38237(18) 0.0414(7) Uani 1 1 d .
O11 O 0.7094(3) 0.4704(2) 0.54754(16) 0.0337(6) Uani 1 1 d .
O12 O 0.4612(2) 0.4277(2) 0.59629(16) 0.0285(5) Uani 1 1 d .
O13 O 0.5054(3) 0.6263(2) 0.60114(16) 0.0339(6) Uani 1 1 d .
O14 O 0.5046(3) 0.5697(3) 0.76473(17) 0.0372(7) Uani 1 1 d .
O15 O 0.6718(3) 0.6375(3) 0.88243(18) 0.0412(7) Uani 1 1 d .
O16 O 1.2825(2) 0.2381(2) 0.47427(16) 0.0311(6) Uani 1 1 d .
O17 O 0.8876(3) 0.2159(3) 0.13965(17) 0.0392(7) Uani 1 1 d .
O18 O 0.8716(3) 0.3082(3) 0.26226(17) 0.0363(6) Uani 1 1 d .
O19 O 0.9742(2) 0.1870(2) 0.41960(18) 0.0317(6) Uani 1 1 d .
O20 O 1.0592(3) 0.3786(3) 0.45142(17) 0.0361(6) Uani 1 1 d .
O21 O 0.8511(2) 0.2331(3) 0.53052(16) 0.0341(6) Uani 1 1 d .
H21A H 0.9079 0.2467 0.5085 0.041 Uiso 1 1 d R
H21C H 0.8399 0.1578 0.5291 0.041 Uiso 1 1 d R
O22 O 0.5848(3) 0.2347(2) 0.54709(18) 0.0344(6) Uani 1 1 d .
H22A H 0.5073 0.2507 0.5332 0.041 Uiso 1 1 d R
H22C H 0.6244 0.2696 0.5975 0.041 Uiso 1 1 d R
O23 O 0.7559(3) 0.4082(2) 0.39155(16) 0.0314(6) Uani 1 1 d .
H23A H 0.8341 0.3946 0.4061 0.038 Uiso 1 1 d R
O24 O 0.6114(2) 0.3349(2) 0.10770(15) 0.0282(5) Uani 1 1 d .
H24A H 0.6230 0.4022 0.0928 0.034 Uiso 1 1 d R
O25 O 0.7686(3) 0.3415(2) -0.01727(16) 0.0318(6) Uani 1 1 d .
H25C H 0.8325 0.3110 -0.0271 0.038 Uiso 1 1 d R
H25A H 0.7993 0.4097 0.0123 0.038 Uiso 1 1 d R
O26 O 0.7614(3) 0.0680(2) -0.03708(17) 0.0347(6) Uani 1 1 d .
H26A H 0.7205 0.0033 -0.0370 0.042 Uiso 1 1 d R
H26B H 0.8393 0.0592 -0.0117 0.042 Uiso 1 1 d R
O27 O 0.8440(3) 0.9894(2) 0.52745(19) 0.0354(6) Uani 1 1 d .
H27D H 0.8477 0.9851 0.5799 0.043 Uiso 1 1 d R
H27C H 0.8929 0.9371 0.5152 0.043 Uiso 1 1 d R
O28 O 0.7694(5) 0.1400(5) 0.6732(3) 0.0335(12) Uani 0.50 1 d P
H28A H 0.7369 0.1150 0.7077 0.040 Uiso 0.50 1 d PR
H28C H 0.8281 0.1948 0.7001 0.040 Uiso 0.50 1 d PR
O29 O 0.9826(5) 0.0149(5) -0.0361(3) 0.0312(11) Uiso 0.50 1 d P
H29A H 0.9723 -0.0458 -0.0759 0.037 Uiso 0.50 1 d PR
H29B H 1.0214 0.0739 -0.0463 0.037 Uiso 0.50 1 d PR
O30 O 0.5000 0.0000 0.5000 0.0444(10) Uani 1 2 d S
H30D H 0.5249 0.0494 0.4737 0.053 Uiso 0.50 1 d PR
H30C H 0.4222 -0.0228 0.4737 0.053 Uiso 0.50 1 d PR
O31 O 0.0087(6) 0.3231(5) 0.9661(4) 0.0397(14) Uani 0.50 1 d P
H31A H 0.0391 0.3688 0.9400 0.048 Uiso 0.50 1 d PR
H31B H 0.0651 0.3159 1.0129 0.048 Uiso 0.50 1 d PR

loop_
_atom_site_aniso_label
_atom_site_aniso_U_11
_atom_site_aniso_U_22
_atom_site_aniso_U_33
_atom_site_aniso_U_23
_atom_site_aniso_U_13
_atom_site_aniso_U_12
C1 0.0296(19) 0.032(2) 0.037(2) 0.0174(17) 0.0127(16) 0.0020(15)
C2 0.034(2) 0.035(2) 0.031(2) -0.0046(17) -0.0007(17) -0.0125(17)
C3 0.040(2) 0.028(2) 0.0270(19) 0.0066(16) -0.0011(17) -0.0084(16)
C4 0.034(2) 0.033(2) 0.037(2) 0.0063(17) 0.0096(17) 0.0048(17)
C5 0.033(2) 0.027(2) 0.041(2) 0.0026(17) 0.0069(17) -0.0048(16)
C6 0.030(2) 0.032(2) 0.035(2) 0.0088(16) 0.0133(16) -0.0091(15)
C7 0.0284(18) 0.0259(18) 0.0286(18) 0.0028(15) 0.0138(15) 0.0097(14)
C8 0.033(2) 0.029(2) 0.037(2) 0.0045(16) 0.0202(17) 0.0046(15)
C9 0.0268(19) 0.032(2) 0.035(2) -0.0003(16) 0.0159(16) 0.0084(15)
C10 0.029(2) 0.038(2) 0.030(2) 0.0026(16) 0.0084(16) 0.0127(16)
C11 0.0241(19) 0.040(2) 0.038(2) 0.0034(18) 0.0050(16) 0.0024(16)
C12 0.046(2) 0.036(2) 0.042(2) 0.0018(18) 0.036(2) 0.0073(18)
C13 0.037(2) 0.028(2) 0.0294(19) 0.0074(16) 0.0057(16) 0.0011(16)
C14 0.0259(19) 0.032(2) 0.039(2) 0.0013(17) 0.0093(16) 0.0022(15)
C15 0.036(2) 0.0268(18) 0.0163(16) 0.0059(14) 0.0105(15) 0.0049(15)
C16 0.0224(18) 0.0209(17) 0.036(2) -0.0014(15) 0.0017(15) 0.0006(14)
C17 0.0242(18) 0.0284(19) 0.035(2) -0.0042(16) 0.0039(16) 0.0049(15)
C18 0.0252(19) 0.036(2) 0.0278(19) 0.0032(16) 0.0063(15) 0.0051(15)
C19 0.033(2) 0.031(2) 0.0287(19) 0.0093(16) 0.0004(16) 0.0062(16)
C20 0.0256(19) 0.040(2) 0.0232(18) 0.0088(16) -0.0021(15) -0.0050(16)
C21 0.035(2) 0.034(2) 0.043(2) 0.0098(18) 0.0145(18) 0.0022(17)
C22 0.033(2) 0.0258(19) 0.049(2) -0.0056(17) 0.0161(19) 0.0032(16)
C23 0.043(2) 0.041(2) 0.0266(19) -0.0013(16) 0.0218(17) 0.0122(18)
C24 0.045(2) 0.048(3) 0.044(2) 0.019(2) 0.030(2) 0.009(2)
C25 0.0277(19) 0.0277(19) 0.0282(19) 0.0093(15) 0.0066(15) -0.0005(15)
C26 0.0251(18) 0.0277(19) 0.034(2) -0.0058(15) 0.0082(16) -0.0176(15)
C27 0.033(2) 0.0265(18) 0.0299(19) 0.0104(15) 0.0071(16) -0.0003(15)
C28 0.0282(19) 0.033(2) 0.0251(18) 0.0052(15) 0.0023(15) 0.0034(15)
Mn1 0.0278(3) 0.0273(3) 0.0323(3) 0.0021(2) 0.0032(2) 0.0052(2)
Mn2 0.0295(3) 0.0293(3) 0.0350(3) 0.0020(2) 0.0059(2) 0.0036(2)
Mn3 0.0284(3) 0.0286(3) 0.0316(3) -0.0003(2) 0.0045(2) 0.0007(2)
Mn4 0.0281(3) 0.0267(3) 0.0337(3) 0.0007(2) 0.0063(2) 0.0008(2)
Mn5 0.0269(3) 0.0296(3) 0.0341(3) 0.0008(2) 0.0050(2) 0.0001(2)
N1 0.0351(18) 0.0314(17) 0.0242(16) 0.0039(13) 0.0059(13) -0.0030(13)
N2 0.0355(18) 0.0258(16) 0.0301(17) -0.0006(13) 0.0059(14) -0.0019(13)
N3 0.0300(17) 0.0314(17) 0.0316(17) 0.0016(13) 0.0105(14) 0.0105(13)
N4 0.0318(18) 0.038(2) 0.0352(19) 0.0004(15) -0.0039(15) -0.0021(15)
O1 0.0328(15) 0.0326(15) 0.0359(15) 0.0076(12) 0.0099(12) -0.0044(11)
O2 0.0354(15) 0.0273(14) 0.0364(15) 0.0081(12) 0.0029(12) 0.0033(11)
O3 0.0353(15) 0.0296(15) 0.0365(15) 0.0000(12) 0.0031(12) 0.0017(12)
O4 0.0519(18) 0.0295(14) 0.0266(14) -0.0046(11) 0.0156(13) -0.0102(12)
O5 0.0467(17) 0.0321(15) 0.0297(14) -0.0018(12) 0.0102(13) -0.0092(12)
O6 0.0334(15) 0.0309(15) 0.0368(15) 0.0037(12) 0.0084(12) 0.0024(11)
O7 0.0318(14) 0.0262(13) 0.0305(13) 0.0135(11) 0.0124(11) 0.0061(10)
O8 0.0299(14) 0.0369(15) 0.0265(13) 0.0097(11) 0.0040(11) -0.0004(11)
O9 0.0480(17) 0.0351(16) 0.0390(16) 0.0101(12) 0.0223(14) -0.0086(13)
O10 0.059(2) 0.0293(15) 0.0340(15) -0.0060(12) 0.0173(14) 0.0060(13)
O11 0.0304(14) 0.0362(15) 0.0284(14) 0.0044(12) 0.0014(11) 0.0047(12)
O12 0.0315(14) 0.0240(13) 0.0295(13) 0.0055(10) 0.0090(11) 0.0014(10)
O13 0.0380(16) 0.0290(14) 0.0272(14) 0.0008(11) 0.0019(12) 0.0054(12)
O14 0.0266(14) 0.0541(18) 0.0307(14) 0.0004(13) 0.0111(12) 0.0159(13)
O15 0.0309(15) 0.0508(18) 0.0386(16) 0.0008(14) 0.0092(13) 0.0081(13)
O16 0.0320(14) 0.0234(13) 0.0285(13) -0.0024(10) -0.0004(11) 0.0042(11)
O17 0.0372(16) 0.0493(18) 0.0256(14) 0.0051(13) 0.0031(12) 0.0039(13)
O18 0.0300(14) 0.0519(18) 0.0311(14) 0.0143(13) 0.0115(12) 0.0148(13)
O19 0.0312(14) 0.0260(13) 0.0435(16) 0.0013(11) 0.0222(12) -0.0053(11)
O20 0.0342(15) 0.0348(15) 0.0331(15) -0.0005(12) 0.0050(12) 0.0004(12)
O21 0.0274(14) 0.0493(17) 0.0326(14) 0.0128(13) 0.0159(12) 0.0189(12)
O22 0.0293(14) 0.0326(15) 0.0408(16) 0.0100(12) 0.0087(12) 0.0107(11)
O23 0.0319(14) 0.0350(15) 0.0260(13) 0.0036(11) 0.0080(11) 0.0068(11)
O24 0.0268(13) 0.0293(14) 0.0253(13) -0.0004(10) 0.0061(10) 0.0022(10)
O25 0.0391(15) 0.0347(15) 0.0242(13) -0.0020(11) 0.0168(12) -0.0011(12)
O26 0.0307(14) 0.0331(15) 0.0424(16) -0.0031(12) 0.0190(12) -0.0006(11)
O27 0.0301(14) 0.0257(14) 0.0530(17) 0.0133(12) 0.0135(13) 0.0142(11)
O28 0.035(3) 0.035(3) 0.028(3) 0.009(2) 0.006(2) -0.005(2)
O30 0.052(3) 0.035(2) 0.039(2) -0.0038(18) 0.010(2) -0.0105(19)
O31 0.044(3) 0.034(3) 0.050(3) 0.025(3) 0.020(3) 0.012(3)

loop_
_atom_type_symbol
_atom_type_description
_atom_type_scat_dispersion_real
_atom_type_scat_dispersion_imag
_atom_type_scat_source
C C 0.0033 0.0016 'International Tables Vol C Tables 4.2.6.8 and 6.1.1.4'
H H 0.0000 0.0000 'International Tables Vol C Tables 4.2.6.8 and 6.1.1.4'
N N 0.0061 0.0033 'International Tables Vol C Tables 4.2.6.8 and 6.1.1.4'
O O 0.0106 0.0060 'International Tables Vol C Tables 4.2.6.8 and 6.1.1.4'
Mn Mn 0.3368 0.7283 'International Tables Vol C Tables 4.2.6.8 and 6.1.1.4'

loop_
_geom_angle_atom_site_label_1
_geom_angle_atom_site_label_2
_geom_angle_atom_site_label_3
_geom_angle
_geom_angle_site_symmetry_1
_geom_angle_site_symmetry_3
C2 C1 N1 118.9(3) . .
C2 C1 H1A 120.5 . .
N1 C1 H1A 120.5 . .
C1 C2 C3 120.2(4) . .
C1 C2 H2A 119.9 . .
C3 C2 H2A 119.9 . .
C4 C3 C2 119.0(4) . .
C4 C3 H3A 120.5 . .
C2 C3 H3A 120.5 . .
C6 C4 C3 120.9(4) . .
C6 C4 C5 119.1(4) . .
C3 C4 C5 119.6(4) . .
O4 C5 O5 128.1(3) . .
O4 C5 C4 116.6(3) . .
O5 C5 C4 115.2(3) . .
N1 C6 C4 117.6(3) . .
N1 C6 C7 113.0(3) . .
C4 C6 C7 129.3(3) . .
O3 C7 O2 127.4(3) . .
O3 C7 C6 115.7(3) . .
O2 C7 C6 116.8(3) . .
N2 C8 C11 119.5(3) . .
N2 C8 C9 116.2(3) . .
C11 C8 C9 124.1(4) . .
O7 C9 O8 125.8(3) . .
O7 C9 C8 117.4(3) . .
O8 C9 C8 116.8(3) . .
O9 C10 O10 124.5(3) . .
O9 C10 C11 117.4(3) . .
O10 C10 C11 118.1(4) . .
C8 C11 C12 118.6(4) . .
C8 C11 C10 120.3(4) . .
C12 C11 C10 121.0(4) . .
C13 C12 C11 120.2(4) . .
C13 C12 H12A 119.9 . .
C11 C12 H12A 119.9 . .
C12 C13 C14 119.1(4) . .
C12 C13 H13A 120.5 . .
C14 C13 H13A 120.5 . .
N2 C14 C13 119.2(3) . .
N2 C14 H14A 120.4 . .
C13 C14 H14A 120.4 . .
O13 C15 O12 128.5(3) . .
O13 C15 C16 116.7(3) . .
O12 C15 C16 114.8(3) . .
N3 C16 C18 119.1(3) . .
N3 C16 C15 116.8(3) . .
C18 C16 C15 124.0(3) . .
O14 C17 O15 128.2(3) . .
O14 C17 C18 116.4(3) . .
O15 C17 C18 115.4(3) . .
C19 C18 C16 118.3(3) . .
C19 C18 C17 122.8(3) . .
C16 C18 C17 118.8(3) . .
C20 C19 C18 120.5(4) . .
C20 C19 H19A 119.8 . .
C18 C19 H19A 119.8 . .
C19 C20 C21 120.2(4) . .
C19 C20 H20A 119.9 . .
C21 C20 H20A 119.9 . .
N3 C21 C20 118.4(4) . .
N3 C21 H21B 120.8 . .
C20 C21 H21B 120.8 . .
C23 C22 N4 118.4(3) . .
C23 C22 H22B 120.8 . .
N4 C22 H22B 120.8 . .
C24 C23 C22 113.9(4) . .
C24 C23 H23B 123.1 . .
C22 C23 H23B 123.1 . .
C25 C24 C23 130.1(4) . .
C25 C24 H24B 114.9 . .
C23 C24 H24B 114.9 . .
C24 C25 C27 113.4(4) . .
C24 C25 C26 125.8(4) . .
C27 C25 C26 120.2(3) . .
O18 C26 O17 127.0(3) . .
O18 C26 C25 117.9(3) . .
O17 C26 C25 115.0(3) . .
N4 C27 C25 118.8(3) . .
N4 C27 C28 113.9(3) . .
C25 C27 C28 127.2(3) . .
O20 C28 O19 128.1(3) . .
O20 C28 C27 118.5(3) . .
O19 C28 C27 113.3(3) . .
O15 Mn1 O24 99.24(11) 2_666 .
O15 Mn1 O8 97.08(12) 2_666 .
O24 Mn1 O8 91.59(10) . .
O15 Mn1 O2 93.93(12) 2_666 .
O24 Mn1 O2 99.54(10) . .
O8 Mn1 O2 162.89(10) . .
O15 Mn1 O1 85.60(11) 2_666 .
O24 Mn1 O1 174.54(10) . .
O8 Mn1 O1 85.28(10) . .
O2 Mn1 O1 82.55(10) . .
O15 Mn1 O6 178.47(12) 2_666 2_655
O24 Mn1 O6 79.71(10) . 2_655
O8 Mn1 O6 84.07(10) . 2_655
O2 Mn1 O6 85.18(10) . 2_655
O1 Mn1 O6 95.51(10) . 2_655
O10 Mn2 O23 107.99(11) . .
O10 Mn2 O13 92.81(11) . 2_666
O23 Mn2 O13 87.95(11) . 2_666
O10 Mn2 O11 169.56(12) . .
O23 Mn2 O11 81.84(10) . .
O13 Mn2 O11 83.85(10) 2_666 .
O10 Mn2 O21 90.32(12) . .
O23 Mn2 O21 95.65(11) . .
O13 Mn2 O21 174.26(10) 2_666 .
O11 Mn2 O21 92.23(10) . .
O10 Mn2 O22 86.01(11) . .
O23 Mn2 O22 165.53(10) . .
O13 Mn2 O22 87.68(10) 2_666 .
O11 Mn2 O22 83.98(11) . .
O21 Mn2 O22 87.75(10) . .
O5 Mn3 O23 93.46(11) 2_665 .
O5 Mn3 O12 98.71(11) 2_665 2_666
O23 Mn3 O12 92.20(10) . 2_666
O5 Mn3 O20 93.67(11) 2_665 2_766
O23 Mn3 O20 101.98(10) . 2_766
O12 Mn3 O20 160.58(10) 2_666 2_766
O5 Mn3 O16 90.35(11) 2_665 2_766
O23 Mn3 O16 174.29(11) . 2_766
O12 Mn3 O16 83.01(10) 2_666 2_766
O20 Mn3 O16 82.00(10) 2_766 2_766
O5 Mn3 O11 173.37(11) 2_665 .
O23 Mn3 O11 80.11(10) . .
O12 Mn3 O11 83.25(10) 2_666 .
O20 Mn3 O11 86.16(10) 2_766 .
O16 Mn3 O11 96.19(10) 2_766 .
O14 Mn4 O9 92.19(12) 2_666 .
O14 Mn4 O4 88.92(12) 2_666 2_665
O9 Mn4 O4 177.55(11) . 2_665
O14 Mn4 O18 176.76(12) 2_666 .
O9 Mn4 O18 90.81(12) . .
O4 Mn4 O18 88.13(12) 2_665 .
O14 Mn4 O23 96.77(10) 2_666 .
O9 Mn4 O23 87.88(11) . .
O4 Mn4 O23 89.82(10) 2_665 .
O18 Mn4 O23 84.58(10) . .
O14 Mn4 O24 83.90(10) 2_666 .
O9 Mn4 O24 96.01(10) . .
O4 Mn4 O24 86.29(10) 2_665 .
O18 Mn4 O24 94.56(10) . .
O23 Mn4 O24 176.04(10) . .
O17 Mn5 O24 103.36(11) . .
O17 Mn5 O7 91.06(11) . .
O24 Mn5 O7 89.07(10) . .
O17 Mn5 O25 93.02(11) . .
O24 Mn5 O25 94.05(10) . .
O7 Mn5 O25 174.16(10) . .
O17 Mn5 O6 171.80(11) . 2_655
O24 Mn5 O6 82.07(10) . 2_655
O7 Mn5 O6 82.82(10) . 2_655
O25 Mn5 O6 92.71(10) . 2_655
O17 Mn5 O26 90.55(11) . .
O24 Mn5 O26 165.88(10) . .
O7 Mn5 O26 88.31(10) . .
O25 Mn5 O26 87.46(10) . .
O6 Mn5 O26 83.84(10) 2_655 .
O1 N1 C6 118.7(3) . .
O1 N1 C1 118.2(3) . .
C6 N1 C1 123.1(2) . .
O6 N2 C14 118.5(3) . .
O6 N2 C8 118.0(3) . .
C14 N2 C8 123.4(2) . .
C16 N3 O11 117.9(3) . .
C16 N3 C21 123.3(2) . .
O11 N3 C21 118.8(3) . .
O16 N4 C27 118.6(3) . .
O16 N4 C22 118.0(3) . .
C27 N4 C22 123.4(3) . .
N1 O1 Mn1 117.4(2) . .
C7 O2 Mn1 109.22(17) . .
C5 O4 Mn4 138.7(2) . 2_665
C5 O5 Mn3 135.70(18) . 2_665
N2 O6 Mn5 125.8(2) . 2_655
N2 O6 Mn1 134.6(2) . 2_655
Mn5 O6 Mn1 93.87(11) 2_655 2_655
C9 O7 Mn5 133.12(18) . .
C9 O8 Mn1 127.87(18) . .
C10 O9 Mn4 153.8(2) . .
C10 O10 Mn2 122.9(2) . .
N3 O11 Mn2 126.9(2) . .
N3 O11 Mn3 132.1(2) . .
Mn2 O11 Mn3 94.67(10) . .
C15 O12 Mn3 125.36(16) . 2_666
C15 O13 Mn2 131.86(19) . 2_666
C17 O14 Mn4 145.76(19) . 2_666
C17 O15 Mn1 127.35(19) . 2_666
N4 O16 Mn3 117.6(2) . 2_766
C26 O17 Mn5 132.8(2) . .
C26 O18 Mn4 139.58(19) . .
C28 O20 Mn3 111.93(17) . 2_766
Mn2 O21 H21A 109.3 . .
Mn2 O21 H21C 109.5 . .
H21A O21 H21C 109.5 . .
Mn2 O22 H22A 109.4 . .
Mn2 O22 H22C 109.0 . .
H22A O22 H22C 109.5 . .
Mn2 O23 Mn3 99.76(11) . .
Mn2 O23 Mn4 115.92(12) . .
Mn3 O23 Mn4 121.01(12) . .
Mn2 O23 H23A 106.2 . .
Mn3 O23 H23A 106.3 . .
Mn4 O23 H23A 106.5 . .
Mn5 O24 Mn1 100.09(10) . .
Mn5 O24 Mn4 116.22(11) . .
Mn1 O24 Mn4 120.47(12) . .
Mn5 O24 H24A 106.3 . .
Mn1 O24 H24A 106.4 . .
Mn4 O24 H24A 106.3 . .
Mn5 O25 H25C 102.8 . .
Mn5 O25 H25A 116.3 . .
H25C O25 H25A 103.3 . .
Mn5 O26 H26A 106.1 . .
Mn5 O26 H26B 105.2 . .
H26A O26 H26B 106.4 . .
H27D O27 H27C 106.1 . .
H28A O28 H28C 109.5 . .
O29 O29 H29A 112.3 2_755 .
O29 O29 H29B 120.3 2_755 .
H29A O29 H29B 109.6 . .
H30D O30 H30C 109.5 . .
H31A O31 H31B 109.5 . .

loop_
_geom_bond_atom_site_label_1
_geom_bond_atom_site_label_2
_geom_bond_distance
_geom_bond_site_symmetry_2
C1 C2 1.346(6) .
C1 N1 1.367(4) .
C1 H1A 0.9300 .
C2 C3 1.398(6) .
C2 H2A 0.9300 .
C3 C4 1.375(5) .
C3 H3A 0.9300 .
C4 C6 1.374(6) .
C4 C5 1.508(6) .
C5 O4 1.238(4) .
C5 O5 1.250(4) .
C6 N1 1.358(4) .
C6 C7 1.520(5) .
C7 O3 1.235(3) .
C7 O2 1.253(4) .
C8 N2 1.351(4) .
C8 C11 1.375(6) .
C8 C9 1.499(5) .
C9 O7 1.226(4) .
C9 O8 1.257(4) .
C10 O9 1.239(4) .
C10 O10 1.241(4) .
C10 C11 1.493(6) .
C11 C12 1.413(6) .
C12 C13 1.374(6) .
C12 H12A 0.9300 .
C13 C14 1.399(5) .
C13 H13A 0.9300 .
C14 N2 1.335(4) .
C14 H14A 0.9300 .
C15 O13 1.252(4) .
C15 O12 1.260(4) .
C15 C16 1.512(5) .
C16 N3 1.341(4) .
C16 C18 1.399(5) .
C17 O14 1.248(4) .
C17 O15 1.261(4) .
C17 C18 1.503(5) .
C18 C19 1.398(5) .
C19 C20 1.367(6) .
C19 H19A 0.9300 .
C20 C21 1.383(6) .
C20 H20A 0.9300 .
C21 N3 1.359(4) .
C21 H21B 0.9300 .
C22 C23 1.361(6) .
C22 N4 1.377(4) .
C22 H22B 0.9300 .
C23 C24 1.350(6) .
C23 H23B 0.9300 .
C24 C25 1.315(5) .
C24 H24B 0.9300 .
C25 C27 1.394(5) .
C25 C26 1.502(5) .
C26 O18 1.249(4) .
C26 O17 1.250(4) .
C27 N4 1.351(4) .
C27 C28 1.498(5) .
C28 O20 1.247(4) .
C28 O19 1.259(4) .
Mn1 O15 2.098(3) 2_666
Mn1 O24 2.146(3) .
Mn1 O8 2.161(3) .
Mn1 O2 2.237(3) .
Mn1 O1 2.258(3) .
Mn1 O6 2.274(3) 2_655
Mn2 O10 2.119(3) .
Mn2 O23 2.131(3) .
Mn2 O13 2.148(3) 2_666
Mn2 O11 2.190(3) .
Mn2 O21 2.191(3) .
Mn2 O22 2.236(3) .
Mn3 O5 2.122(3) 2_665
Mn3 O23 2.143(3) .
Mn3 O12 2.185(3) 2_666
Mn3 O20 2.209(3) 2_766
Mn3 O16 2.252(3) 2_766
Mn3 O11 2.254(3) .
Mn4 O14 2.149(3) 2_666
Mn4 O9 2.172(3) .
Mn4 O4 2.173(3) 2_665
Mn4 O18 2.196(3) .
Mn4 O23 2.222(3) .
Mn4 O24 2.243(3) .
Mn5 O17 2.086(3) .
Mn5 O24 2.117(3) .
Mn5 O7 2.159(3) .
Mn5 O25 2.183(3) .
Mn5 O6 2.198(3) 2_655
Mn5 O26 2.220(3) .
N1 O1 1.337(4) .
N2 O6 1.326(4) .
N3 O11 1.351(4) .
N4 O16 1.348(4) .
O4 Mn4 2.173(3) 2_665
O5 Mn3 2.122(3) 2_665
O6 Mn5 2.198(3) 2_655
O6 Mn1 2.274(3) 2_655
O12 Mn3 2.185(3) 2_666
O13 Mn2 2.148(3) 2_666
O14 Mn4 2.149(3) 2_666
O15 Mn1 2.098(3) 2_666
O16 Mn3 2.252(3) 2_766
O20 Mn3 2.209(3) 2_766
O21 H21A 0.8500 .
O21 H21C 0.8500 .
O22 H22A 0.8500 .
O22 H22C 0.8501 .
O23 H23A 0.8500 .
O24 H24A 0.8500 .
O25 H25C 0.8500 .
O25 H25A 0.8501 .
O26 H26A 0.8500 .
O26 H26B 0.8500 .
O27 H27D 0.8773 .
O27 H27C 0.8591 .
O28 H28A 0.8499 .
O28 H28C 0.8500 .
O29 O29 1.247(10) 2_755
O29 H29A 0.8625 .
O29 H29B 0.8500 .
O30 H30D 0.8500 .
O30 H30C 0.8500 .
O31 H31A 0.8500 .
O31 H31B 0.8499 .

loop_
_geom_hbond_atom_site_label_D
_geom_hbond_atom_site_label_H
_geom_hbond_atom_site_label_A
_geom_hbond_distance_DH
_geom_hbond_distance_HA
_geom_hbond_distance_DA
_geom_hbond_angle_DHA
_geom_hbond_site_symmetry_A
O21 H21A O19 0.85 1.92 2.653(4) 143.7 .
O22 H22A O12 0.85 2.27 2.767(4) 117.6 .
O22 H22C O28 0.85 2.38 2.790(6) 110.2 .
O23 H23A O20 0.85 2.39 3.240(4) 174.1 .
O26 H26B O29 0.85 1.83 2.544(6) 140.0 .
O30 H30D O22 0.85 2.23 2.702(3) 114.8 .
O30 H30D O10 0.85 2.34 3.160(3) 161.9 .
O21 H21C O27 0.85 1.89 2.733(4) 170.4 1_545
O22 H22A O16 0.85 2.37 3.194(4) 163.6 1_455
O24 H24A O2 0.85 2.40 3.240(4) 172.3 2_665
O25 H25A O3 0.85 1.83 2.651(4) 163.4 2_665
O25 H25C O31 0.85 2.01 2.787(6) 152.4 1_654
O26 H26A O8 0.85 2.03 2.781(4) 146.7 2_655
O26 H26B O29 0.85 2.12 2.950(6) 163.6 2_755
O27 H27D O28 0.88 2.54 3.126(6) 125.1 1_565
O27 H27C O19 0.86 2.20 2.891(4) 137.8 2_766
O29 H29B O1 0.85 2.51 3.286(6) 151.6 1_655
O31 H31A O3 0.85 1.95 2.749(7) 157.3 1_556
